data_1503218
loop_
_publ_author_name
'Han, Chengyou'
'Ma, Fengying'
'Zhang, Zibin'
'Xia, Binyuan'
'Yu, Yihua'
'Huang, Feihe'

_publ_section_title
;
 DIBPillar[n]arenes (n = 5, 6): syntheses, X-ray crystal structures, and
 complexation with n-octyltriethyl ammonium hexafluorophosphate.
;
_journal_issue 19
_journal_name_full 'Organic letters'
_journal_page_first 4360
_journal_page_last 4363
_journal_paper_doi 10.1021/ol1018344
_journal_volume 12
_journal_year 2010
_chemical_formula_moiety 'C75 H107 O10, C2 H3 N, C H2 Cl2 '
_chemical_formula_sum 'C78 H110 Cl2 N O10'
_chemical_formula_weight 1292.57
_chemical_name_systematic
; 
 ? 
;
_space_group_IT_number 43
_symmetry_cell_setting orthorhombic
_symmetry_space_group_name_Hall 'F 2 -2d'
_symmetry_space_group_name_H-M 'F d d 2'
_atom_sites_solution_hydrogens geom
_atom_sites_solution_primary direct
_atom_sites_solution_secondary difmap
_audit_creation_method SHELXL-97
_cell_angle_alpha 90.00
_cell_angle_beta 90.00
_cell_angle_gamma 90.00
_cell_formula_units_Z 16
_cell_length_a 55.9475(11)
_cell_length_b 44.3294(18)
_cell_length_c 12.4822(2)
_cell_measurement_reflns_used 9128
_cell_measurement_temperature 293(2)
_cell_measurement_theta_max 66.9172
_cell_measurement_theta_min 2.5449
_cell_volume 30957.3(15)
_computing_cell_refinement
;
CrysAlisPro, Oxford Diffraction Ltd.,
Version 1.171.33.52 (release 06-11-2009 CrysAlis171 .NET)
(compiled Nov  6 2009,16:24:50)
;
_computing_data_collection
;
CrysAlisPro, Oxford Diffraction Ltd.,
Version 1.171.33.52 (release 06-11-2009 CrysAlis171 .NET)
(compiled Nov  6 2009,16:24:50)
;
_computing_data_reduction
;
CrysAlisPro, Oxford Diffraction Ltd.,
Version 1.171.33.52 (release 06-11-2009 CrysAlis171 .NET)
(compiled Nov  6 2009,16:24:50)
;
_computing_molecular_graphics
;
 OLEX2: a complete structure solution, refinement and analysis program.
 Dolomanov et al., J. Appl. Cryst. (2009). 42, 339-341
;
_computing_publication_material
;
 OLEX2: a complete structure solution, refinement and analysis program.
 Dolomanov et al., J. Appl. Cryst. (2009). 42, 339-341
;
_diffrn_ambient_temperature 293(2)
_diffrn_detector_area_resol_mean 10.3592
_diffrn_measured_fraction_theta_full 0.969
_diffrn_measured_fraction_theta_max 0.969
_diffrn_measurement_device_type 'Xcalibur, Atlas, Gemini ultra'
_diffrn_measurement_method '\w scans'
_diffrn_radiation_monochromator graphite
_diffrn_radiation_source 'fine-focus sealed tube'
_diffrn_radiation_type CuK\a
_diffrn_radiation_wavelength 1.54184
_diffrn_reflns_av_R_equivalents 0.0299
_diffrn_reflns_av_sigmaI/netI 0.0334
_diffrn_reflns_limit_h_max 44
_diffrn_reflns_limit_h_min -65
_diffrn_reflns_limit_k_max 36
_diffrn_reflns_limit_k_min -52
_diffrn_reflns_limit_l_max 14
_diffrn_reflns_limit_l_min -14
_diffrn_reflns_number 17885
_diffrn_reflns_theta_full 67.17
_diffrn_reflns_theta_max 67.17
_diffrn_reflns_theta_min 2.54
_exptl_absorpt_coefficient_mu 1.177
_exptl_absorpt_correction_T_max 0.81
_exptl_absorpt_correction_T_min 0.73
_exptl_absorpt_correction_type multi-scan
_exptl_absorpt_process_details
;
CrysAlisPro, Oxford Diffraction Ltd.,
Version 1.171.33.53 (release 17-11-2009 CrysAlis171 .NET)
(compiled Nov 17 2009,16:58:22)
Empirical absorption correction using spherical harmonics,
 implemented in SCALE3 ABSPACK scaling algorithm.
;
_exptl_crystal_colour colorless
_exptl_crystal_density_diffrn 1.109
_exptl_crystal_density_method 'not measured'
_exptl_crystal_description block
_exptl_crystal_F_000 11184
_exptl_crystal_size_max 0.32
_exptl_crystal_size_mid 0.26
_exptl_crystal_size_min 0.18
_refine_diff_density_max 1.072
_refine_diff_density_min -0.996
_refine_diff_density_rms 0.077
_refine_ls_abs_structure_details 'Flack H D (1983), Acta Cryst. A39, 876-881'
_refine_ls_abs_structure_Flack 0.03(5)
_refine_ls_extinction_method none
_refine_ls_goodness_of_fit_ref 1.035
_refine_ls_hydrogen_treatment constr
_refine_ls_matrix_type full
_refine_ls_number_parameters 786
_refine_ls_number_reflns 10172
_refine_ls_number_restraints 1
_refine_ls_restrained_S_all 1.035
_refine_ls_R_factor_all 0.0977
_refine_ls_R_factor_gt 0.0863
_refine_ls_shift/su_max 0.005
_refine_ls_shift/su_mean 0.000
_refine_ls_structure_factor_coef Fsqd
_refine_ls_weighting_details 'calc w=1/[\s^2^(Fo^2^)+(0.1956P)^2^+41.1514P] where P=(Fo^2^+2Fc^2^)/3'
_refine_ls_weighting_scheme calc
_refine_ls_wR_factor_gt 0.2438
_refine_ls_wR_factor_ref 0.2582
_reflns_number_gt 8464
_reflns_number_total 10172
_reflns_threshold_expression >2sigma(I)
_cod_data_source_file ol1018344_si_002.cif
_cod_data_source_block DIBpillar[5]arene
_cod_original_cell_volume 30957.4(15)
_cod_original_sg_symbol_H-M 'F d d 2 '
_cod_database_code 1503218

loop_
_symmetry_equiv_pos_as_xyz
'x, y, z'
'-x, -y, z'
'-x+1/4, y+1/4, z+1/4'
'x+1/4, -y+1/4, z+1/4'
'x, y+1/2, z+1/2'
'-x, -y+1/2, z+1/2'
'-x+1/4, y+3/4, z+3/4'
'x+1/4, -y+3/4, z+3/4'
'x+1/2, y, z+1/2'
'-x+1/2, -y, z+1/2'
'-x+3/4, y+1/4, z+3/4'
'x+3/4, -y+1/4, z+3/4'
'x+1/2, y+1/2, z'
'-x+1/2, -y+1/2, z'
'-x+3/4, y+3/4, z+1/4'
'x+3/4, -y+3/4, z+1/4'

loop_
_atom_site_label
_atom_site_type_symbol
_atom_site_fract_x
_atom_site_fract_y
_atom_site_fract_z
_atom_site_U_iso_or_equiv
_atom_site_adp_type
_atom_site_occupancy
_atom_site_symmetry_multiplicity
_atom_site_calc_flag
_atom_site_refinement_flags
O5 O 0.00490(5) 0.18015(7) 0.0286(3) 0.0402(8) Uani 1 1 d .
O9 O -0.02525(6) 0.14993(8) 0.6360(3) 0.0451(8) Uani 1 1 d .
O7 O -0.01544(6) 0.24261(7) 0.4093(3) 0.0406(8) Uani 1 1 d .
O10 O 0.05549(7) 0.08104(8) 0.7179(3) 0.0490(9) Uani 1 1 d .
O6 O 0.07741(5) 0.23305(7) 0.2662(3) 0.0391(7) Uani 1 1 d .
O8 O 0.05974(5) 0.18821(8) 0.6239(3) 0.0418(8) Uani 1 1 d .
C50 C 0.00280(8) 0.22862(10) 0.4654(4) 0.0340(9) Uani 1 1 d .
C55 C -0.00042(8) 0.21231(10) 0.5593(4) 0.0332(9) Uani 1 1 d .
H55 H -0.0157 0.2106 0.5877 0.040 Uiso 1 1 calc R
C65 C -0.00543(8) 0.13235(10) 0.6567(4) 0.0378(10) Uani 1 1 d .
O2 O 0.07958(7) 0.04929(10) 0.3500(3) 0.0560(10) Uani 1 1 d .
C35 C 0.02224(8) 0.19328(10) 0.0910(4) 0.0345(10) Uani 1 1 d .
C70 C -0.00526(9) 0.10149(11) 0.6387(4) 0.0445(11) Uani 1 1 d .
H70 H -0.0190 0.0920 0.6130 0.053 Uiso 1 1 calc R
C37 C 0.06419(8) 0.19792(10) 0.1289(4) 0.0356(10) Uani 1 1 d .
H37 H 0.0799 0.1923 0.1150 0.043 Uiso 1 1 calc R
O4 O 0.09123(6) 0.13444(8) 0.0851(3) 0.0489(9) Uani 1 1 d .
C34 C -0.01903(8) 0.19028(10) 0.0425(4) 0.0361(10) Uani 1 1 d .
H34B H -0.0193 0.2122 0.0435 0.043 Uiso 1 1 calc R
H34A H -0.0251 0.1831 0.1108 0.043 Uiso 1 1 calc R
C66 C 0.01477(9) 0.14663(11) 0.6960(4) 0.0380(10) Uani 1 1 d .
C32 C -0.03502(8) 0.17882(11) -0.0473(4) 0.0386(10) Uani 1 1 d .
H32 H -0.0299 0.1886 -0.1138 0.046 Uiso 1 1 calc R
C39 C 0.03594(8) 0.22713(10) 0.2307(4) 0.0316(9) Uani 1 1 d .
C54 C 0.01847(8) 0.19845(9) 0.6121(3) 0.0311(9) Uani 1 1 d .
O1 O -0.01631(7) 0.04647(12) 0.4600(4) 0.0727(13) Uani 1 1 d .
C38 C 0.05981(8) 0.21906(10) 0.2077(4) 0.0335(9) Uani 1 1 d .
C47 C -0.05662(9) 0.25152(11) 0.3687(5) 0.0430(11) Uani 1 1 d .
H47 H -0.0534 0.2732 0.3669 0.052 Uiso 1 1 calc R
C24 C 0.05105(9) 0.12970(11) 0.0349(4) 0.0385(10) Uani 1 1 d .
C45 C 0.03027(8) 0.24912(10) 0.3194(4) 0.0337(9) Uani 1 1 d .
H45A H 0.0162 0.2608 0.3004 0.040 Uiso 1 1 calc R
H45B H 0.0435 0.2630 0.3284 0.040 Uiso 1 1 calc R
C52 C 0.04487(8) 0.21911(10) 0.4766(4) 0.0347(10) Uani 1 1 d .
H52 H 0.0602 0.2214 0.4493 0.042 Uiso 1 1 calc R
C49 C -0.03927(8) 0.23734(10) 0.4459(4) 0.0359(10) Uani 1 1 d .
H49B H -0.0414 0.2460 0.5166 0.043 Uiso 1 1 calc R
H49A H -0.0422 0.2158 0.4506 0.043 Uiso 1 1 calc R
C68 C 0.03527(9) 0.09875(11) 0.7006(4) 0.0399(10) Uani 1 1 d .
C41 C 0.10096(8) 0.22171(12) 0.2571(4) 0.0405(11) Uani 1 1 d .
H41B H 0.1066 0.2241 0.1840 0.049 Uiso 1 1 calc R
H41A H 0.1011 0.2004 0.2743 0.049 Uiso 1 1 calc R
O3 O 0.00798(8) 0.06702(11) 0.0717(4) 0.0701(13) Uani 1 1 d .
C7 C 0.04802(10) 0.04995(11) 0.4849(5) 0.0449(12) Uani 1 1 d .
H7 H 0.0592 0.0524 0.5392 0.054 Uiso 1 1 calc R
C51 C 0.02580(8) 0.23250(9) 0.4239(4) 0.0312(9) Uani 1 1 d .
C23 C 0.07096(9) 0.11730(11) 0.0851(4) 0.0419(11) Uani 1 1 d .
C69 C 0.01543(9) 0.08430(11) 0.6587(4) 0.0424(11) Uani 1 1 d .
C6 C 0.02374(9) 0.04842(10) 0.5116(5) 0.0454(12) Uani 1 1 d .
C67 C 0.03467(8) 0.12955(11) 0.7187(4) 0.0372(10) Uani 1 1 d .
H67 H 0.0481 0.1390 0.7470 0.045 Uiso 1 1 calc R
C21 C 0.04859(10) 0.07173(12) 0.1275(4) 0.0472(12) Uani 1 1 d .
C36 C 0.04580(8) 0.18475(10) 0.0694(4) 0.0318(9) Uani 1 1 d .
C8 C 0.05570(9) 0.04790(11) 0.3807(5) 0.0439(11) Uani 1 1 d .
C40 C 0.01787(8) 0.21417(10) 0.1703(4) 0.0340(9) Uani 1 1 d .
H40 H 0.0022 0.2198 0.1838 0.041 Uiso 1 1 calc R
C30 C 0.05132(8) 0.16096(11) -0.0133(4) 0.0364(10) Uani 1 1 d .
H30B H 0.0669 0.1649 -0.0441 0.044 Uiso 1 1 calc R
H30A H 0.0396 0.1620 -0.0705 0.044 Uiso 1 1 calc R
C53 C 0.04151(8) 0.20244(10) 0.5688(4) 0.0342(9) Uani 1 1 d .
C60 C 0.01462(9) 0.18073(10) 0.7140(4) 0.0374(10) Uani 1 1 d .
H60A H -0.0006 0.1865 0.7452 0.045 Uiso 1 1 calc R
H60B H 0.0271 0.1859 0.7648 0.045 Uiso 1 1 calc R
C20 C 0.02887(9) 0.08421(12) 0.0760(4) 0.0429(11) Uani 1 1 d .
C33 C -0.06016(8) 0.18911(13) -0.0232(5) 0.0466(12) Uani 1 1 d .
H33B H -0.0705 0.1838 -0.0817 0.070 Uiso 1 1 calc R
H33C H -0.0603 0.2106 -0.0136 0.070 Uiso 1 1 calc R
H33A H -0.0657 0.1795 0.0411 0.070 Uiso 1 1 calc R
C25 C 0.03029(9) 0.11248(12) 0.0299(4) 0.0430(11) Uani 1 1 d .
H25 H 0.0170 0.1202 -0.0053 0.052 Uiso 1 1 calc R
C10 C 0.01457(9) 0.04329(11) 0.3253(5) 0.0464(12) Uani 1 1 d .
H10 H 0.0032 0.0410 0.2717 0.056 Uiso 1 1 calc R
C62 C -0.06390(9) 0.15957(12) 0.5626(5) 0.0484(12) Uani 1 1 d .
H62 H -0.0562 0.1726 0.5094 0.058 Uiso 1 1 calc R
C15 C 0.04725(11) 0.04156(12) 0.1819(5) 0.0498(13) Uani 1 1 d .
H15B H 0.0629 0.0321 0.1799 0.060 Uiso 1 1 calc R
H15A H 0.0362 0.0287 0.1429 0.060 Uiso 1 1 calc R
C64 C -0.04605(9) 0.13599(12) 0.5954(5) 0.0444(11) Uani 1 1 d .
H64B H -0.0530 0.1231 0.6499 0.053 Uiso 1 1 calc R
H64A H -0.0420 0.1236 0.5341 0.053 Uiso 1 1 calc R
C72 C 0.08650(11) 0.06182(17) 0.8305(6) 0.0676(18) Uani 1 1 d .
H72 H 0.0972 0.0682 0.8885 0.081 Uiso 1 1 calc R
C56 C 0.08323(8) 0.18880(12) 0.5768(5) 0.0446(11) Uani 1 1 d .
H56B H 0.0899 0.2089 0.5817 0.053 Uiso 1 1 calc R
H56A H 0.0823 0.1832 0.5017 0.053 Uiso 1 1 calc R
C22 C 0.06942(9) 0.08862(12) 0.1314(4) 0.0457(12) Uani 1 1 d .
H22 H 0.0828 0.0807 0.1658 0.055 Uiso 1 1 calc R
C48 C -0.08180(9) 0.24710(14) 0.4131(5) 0.0513(13) Uani 1 1 d .
H48B H -0.0933 0.2546 0.3624 0.077 Uiso 1 1 calc R
H48C H -0.0834 0.2579 0.4794 0.077 Uiso 1 1 calc R
H48A H -0.0846 0.2260 0.4254 0.077 Uiso 1 1 calc R
C12 C 0.12112(10) 0.05798(15) 0.3868(5) 0.0572(14) Uani 1 1 d .
H12 H 0.1204 0.0710 0.3234 0.069 Uiso 1 1 calc R
C42 C 0.11728(9) 0.23849(12) 0.3326(4) 0.0444(11) Uani 1 1 d .
H42 H 0.1111 0.2363 0.4057 0.053 Uiso 1 1 calc R
C75 C 0.01583(10) 0.05132(11) 0.6267(5) 0.0480(12) Uani 1 1 d .
H75B H 0.0267 0.0403 0.6728 0.058 Uiso 1 1 calc R
H75A H 0.0000 0.0427 0.6352 0.058 Uiso 1 1 calc R
C46 C -0.05446(10) 0.23978(14) 0.2570(4) 0.0506(13) Uani 1 1 d .
H46B H -0.0389 0.2446 0.2292 0.076 Uiso 1 1 calc R
H46C H -0.0665 0.2489 0.2128 0.076 Uiso 1 1 calc R
H46A H -0.0565 0.2183 0.2572 0.076 Uiso 1 1 calc R
C5 C 0.00734(10) 0.04585(12) 0.4301(5) 0.0504(13) Uani 1 1 d .
C9 C 0.03904(10) 0.04403(11) 0.2976(5) 0.0465(12) Uani 1 1 d .
C4 C -0.03402(11) 0.03680(15) 0.3921(7) 0.0679(18) Uani 1 1 d .
H4 H -0.0313 0.0296 0.3231 0.081 Uiso 1 1 calc R
C57 C 0.09875(9) 0.16673(13) 0.6366(5) 0.0498(13) Uani 1 1 d .
H57 H 0.0908 0.1471 0.6348 0.060 Uiso 1 1 calc R
C13 C 0.12991(11) 0.02812(17) 0.3535(7) 0.0698(18) Uani 1 1 d .
H13B H 0.1314 0.0153 0.4152 0.105 Uiso 1 1 calc R
H13C H 0.1453 0.0303 0.3199 0.105 Uiso 1 1 calc R
H13A H 0.1189 0.0193 0.3037 0.105 Uiso 1 1 calc R
C26 C 0.11230(10) 0.12275(13) 0.1341(7) 0.0626(17) Uani 1 1 d .
H26A H 0.1186 0.1062 0.0918 0.075 Uiso 1 1 calc R
H26B H 0.1086 0.1152 0.2052 0.075 Uiso 1 1 calc R
C71 C 0.07114(11) 0.08973(16) 0.7978(7) 0.0667(17) Uani 1 1 d .
H71 H 0.0723 0.1090 0.8271 0.080 Uiso 1 1 calc R
C14 C 0.13784(11) 0.07258(18) 0.4682(7) 0.0713(18) Uani 1 1 d .
H14A H 0.1320 0.0923 0.4864 0.107 Uiso 1 1 calc R
H14C H 0.1535 0.0743 0.4379 0.107 Uiso 1 1 calc R
H14B H 0.1385 0.0603 0.5315 0.107 Uiso 1 1 calc R
C27 C 0.13080(9) 0.14787(14) 0.1418(6) 0.0592(16) Uani 1 1 d .
H27 H 0.1238 0.1646 0.1822 0.071 Uiso 1 1 calc R
C11 C 0.09628(10) 0.05660(15) 0.4355(5) 0.0560(14) Uani 1 1 d .
H11A H 0.0957 0.0413 0.4909 0.067 Uiso 1 1 calc R
H11B H 0.0922 0.0759 0.4673 0.067 Uiso 1 1 calc R
C31 C -0.03325(9) 0.14507(12) -0.0638(5) 0.0485(12) Uani 1 1 d .
H31A H -0.0168 0.1396 -0.0748 0.073 Uiso 1 1 calc R
H31C H -0.0425 0.1394 -0.1253 0.073 Uiso 1 1 calc R
H31B H -0.0393 0.1349 -0.0016 0.073 Uiso 1 1 calc R
C43 C 0.14204(10) 0.22499(16) 0.3279(6) 0.0619(16) Uani 1 1 d .
H43A H 0.1414 0.2042 0.3494 0.093 Uiso 1 1 calc R
H43C H 0.1525 0.2359 0.3753 0.093 Uiso 1 1 calc R
H43B H 0.1480 0.2263 0.2560 0.093 Uiso 1 1 calc R
C44 C 0.11809(10) 0.27226(13) 0.3043(6) 0.0558(14) Uani 1 1 d .
H44B H 0.1248 0.2748 0.2340 0.084 Uiso 1 1 calc R
H44C H 0.1278 0.2827 0.3556 0.084 Uiso 1 1 calc R
H44A H 0.1022 0.2804 0.3056 0.084 Uiso 1 1 calc R
C19 C -0.00395(13) 0.06567(19) -0.0269(6) 0.080(2) Uani 1 1 d .
H19 H 0.0014 0.0767 -0.0854 0.096 Uiso 1 1 calc R
C63 C -0.08507(12) 0.14415(18) 0.5080(7) 0.0727(19) Uani 1 1 d .
H63A H -0.0794 0.1317 0.4506 0.109 Uiso 1 1 calc R
H63C H -0.0957 0.1592 0.4799 0.109 Uiso 1 1 calc R
H63B H -0.0934 0.1319 0.5592 0.109 Uiso 1 1 calc R
C61 C -0.07110(12) 0.17929(17) 0.6572(6) 0.0674(17) Uani 1 1 d .
H61A H -0.0798 0.1674 0.7083 0.101 Uiso 1 1 calc R
H61C H -0.0810 0.1955 0.6324 0.101 Uiso 1 1 calc R
H61B H -0.0570 0.1874 0.6904 0.101 Uiso 1 1 calc R
C59 C 0.10219(13) 0.17519(19) 0.7517(6) 0.0729(19) Uani 1 1 d .
H59C H 0.1100 0.1944 0.7559 0.109 Uiso 1 1 calc R
H59B H 0.1118 0.1602 0.7865 0.109 Uiso 1 1 calc R
H59A H 0.0869 0.1764 0.7865 0.109 Uiso 1 1 calc R
C58 C 0.12232(10) 0.16363(17) 0.5778(6) 0.0669(17) Uani 1 1 d .
H58A H 0.1195 0.1552 0.5081 0.100 Uiso 1 1 calc R
H58B H 0.1328 0.1506 0.6176 0.100 Uiso 1 1 calc R
H58C H 0.1296 0.1831 0.5705 0.100 Uiso 1 1 calc R
C28 C 0.15241(16) 0.1371(2) 0.2004(9) 0.095(3) Uiso 1 1 d .
H28B H 0.1478 0.1299 0.2699 0.142 Uiso 1 1 calc R
H28C H 0.1635 0.1535 0.2082 0.142 Uiso 1 1 calc R
H28A H 0.1598 0.1211 0.1608 0.142 Uiso 1 1 calc R
C17 C -0.02388(19) 0.0475(3) -0.0347(11) 0.112(3) Uiso 1 1 d .
C29 C 0.13768(17) 0.1594(3) 0.0307(9) 0.111(3) Uani 1 1 d .
H29B H 0.1486 0.1454 -0.0021 0.167 Uiso 1 1 calc R
H29C H 0.1452 0.1787 0.0371 0.167 Uiso 1 1 calc R
H29A H 0.1236 0.1611 -0.0127 0.167 Uiso 1 1 calc R
C18 C -0.03780(17) 0.0497(2) -0.1384(10) 0.101(3) Uiso 1 1 d .
H18A H -0.0350 0.0319 -0.1807 0.152 Uiso 1 1 calc R
H18C H -0.0327 0.0671 -0.1776 0.152 Uiso 1 1 calc R
H18B H -0.0546 0.0513 -0.1228 0.152 Uiso 1 1 calc R
C73 C 0.1018(2) 0.0511(3) 0.7397(12) 0.115(3) Uiso 1 1 d .
H73A H 0.0920 0.0411 0.6874 0.172 Uiso 1 1 calc R
H73C H 0.1136 0.0372 0.7664 0.172 Uiso 1 1 calc R
H73B H 0.1097 0.0680 0.7072 0.172 Uiso 1 1 calc R
C3 C -0.07757(17) 0.0296(2) 0.3632(10) 0.100(3) Uiso 1 1 d .
H3A H -0.0749 0.0398 0.2964 0.150 Uiso 1 1 calc R
H3C H -0.0931 0.0348 0.3899 0.150 Uiso 1 1 calc R
H3B H -0.0766 0.0082 0.3524 0.150 Uiso 1 1 calc R
C16 C -0.0345(2) 0.0324(3) 0.0450(12) 0.121(4) Uiso 1 1 d .
H16A H -0.0225 0.0247 0.0930 0.182 Uiso 1 1 calc R
H16B H -0.0435 0.0159 0.0161 0.182 Uiso 1 1 calc R
H16C H -0.0449 0.0458 0.0833 0.182 Uiso 1 1 calc R
C74 C 0.07258(17) 0.0374(2) 0.8697(10) 0.100(3) Uani 1 1 d .
H74A H 0.0631 0.0292 0.8124 0.149 Uiso 1 1 calc R
H74C H 0.0622 0.0444 0.9258 0.149 Uiso 1 1 calc R
H74B H 0.0830 0.0220 0.8973 0.149 Uiso 1 1 calc R
C2 C -0.05875(18) 0.0393(2) 0.4436(10) 0.102(3) Uiso 1 1 d .
Cl2 Cl -0.01888(6) 0.15339(8) 0.3352(4) 0.1405(11) Uiso 1 1 d .
Cl1 Cl -0.05146(8) 0.11272(11) 0.2272(5) 0.1694(15) Uiso 1 1 d .
C76 C 0.0413(2) 0.1343(3) 0.3692(16) 0.148(6) Uani 1 1 d .
H76A H 0.0358 0.1351 0.2964 0.222 Uiso 1 1 calc R
H76C H 0.0355 0.1517 0.4072 0.222 Uiso 1 1 calc R
H76B H 0.0354 0.1164 0.4029 0.222 Uiso 1 1 calc R
N N 0.0869(2) 0.1341(3) 0.3714(10) 0.146(4) Uani 1 1 d .
C77 C 0.0663(3) 0.1341(3) 0.3708(10) 0.121(4) Uani 1 1 d .
C78 C -0.0196(2) 0.1208(3) 0.2663(15) 0.145(5) Uiso 1 1 d .
H78B H -0.0134 0.1045 0.3103 0.175 Uiso 1 1 calc R
H78A H -0.0097 0.1224 0.2027 0.175 Uiso 1 1 calc R
C1 C -0.0598(2) 0.0328(3) 0.5612(13) 0.130(4) Uiso 1 1 d .
H1A H -0.0502 0.0154 0.5771 0.196 Uiso 1 1 calc R
H1C H -0.0761 0.0288 0.5816 0.196 Uiso 1 1 calc R
H1B H -0.0540 0.0499 0.6004 0.196 Uiso 1 1 calc R

loop_
_atom_site_aniso_label
_atom_site_aniso_U_11
_atom_site_aniso_U_22
_atom_site_aniso_U_33
_atom_site_aniso_U_23
_atom_site_aniso_U_13
_atom_site_aniso_U_12
O5 0.0330(15) 0.0454(18) 0.0423(18) -0.0112(15) -0.0057(14) 0.0024(14)
O9 0.0444(18) 0.0413(17) 0.050(2) -0.0050(16) -0.0019(16) -0.0002(14)
O7 0.0364(16) 0.0455(18) 0.0397(18) 0.0108(15) -0.0006(14) 0.0024(14)
O10 0.061(2) 0.0473(19) 0.0386(19) -0.0057(16) -0.0058(17) 0.0145(17)
O6 0.0317(15) 0.0432(17) 0.0425(18) -0.0083(15) -0.0044(14) 0.0013(13)
O8 0.0347(16) 0.0508(19) 0.0398(18) 0.0129(16) -0.0027(15) 0.0035(14)
C50 0.041(2) 0.031(2) 0.030(2) -0.0076(18) -0.0029(19) 0.0066(18)
C55 0.038(2) 0.031(2) 0.030(2) -0.0039(18) 0.0075(18) 0.0052(18)
C65 0.040(2) 0.037(2) 0.036(2) 0.001(2) 0.005(2) 0.0036(19)
O2 0.051(2) 0.079(3) 0.039(2) -0.0090(19) -0.0106(17) 0.0083(19)
C35 0.037(2) 0.036(2) 0.030(2) 0.0009(18) -0.0027(19) 0.0005(18)
C70 0.051(3) 0.039(2) 0.044(3) -0.001(2) 0.000(2) -0.005(2)
C37 0.034(2) 0.039(2) 0.034(2) 0.001(2) -0.0011(19) -0.0006(18)
O4 0.0378(17) 0.0473(19) 0.062(2) -0.0034(18) -0.0124(17) 0.0042(15)
C34 0.034(2) 0.034(2) 0.040(3) 0.000(2) 0.0010(19) -0.0012(18)
C66 0.045(2) 0.041(2) 0.028(2) 0.0038(19) 0.0041(19) -0.002(2)
C32 0.037(2) 0.043(2) 0.036(2) 0.005(2) -0.0015(19) -0.0007(19)
C39 0.036(2) 0.031(2) 0.028(2) 0.0042(18) 0.0001(18) 0.0013(17)
C54 0.043(2) 0.028(2) 0.022(2) -0.0038(17) 0.0025(18) -0.0001(18)
O1 0.052(2) 0.108(4) 0.057(3) -0.021(3) -0.002(2) -0.014(2)
C38 0.035(2) 0.035(2) 0.031(2) 0.0003(19) 0.0017(18) -0.0018(18)
C47 0.042(2) 0.037(2) 0.050(3) 0.002(2) -0.004(2) 0.004(2)
C24 0.045(3) 0.036(2) 0.034(2) -0.002(2) -0.001(2) 0.003(2)
C45 0.037(2) 0.032(2) 0.031(2) 0.0013(19) 0.0033(19) 0.0001(18)
C52 0.038(2) 0.034(2) 0.032(2) -0.0016(19) -0.0032(19) 0.0012(18)
C49 0.034(2) 0.037(2) 0.037(2) 0.000(2) 0.0001(19) -0.0005(18)
C68 0.048(3) 0.041(2) 0.030(2) 0.000(2) 0.004(2) 0.002(2)
C41 0.034(2) 0.049(3) 0.038(2) -0.003(2) -0.003(2) 0.001(2)
O3 0.064(2) 0.088(3) 0.058(3) 0.016(2) -0.026(2) -0.034(2)
C7 0.053(3) 0.041(3) 0.041(3) -0.001(2) -0.006(2) 0.007(2)
C51 0.036(2) 0.030(2) 0.027(2) -0.0034(18) 0.0055(18) 0.0003(17)
C23 0.047(3) 0.037(2) 0.041(3) -0.010(2) -0.003(2) 0.003(2)
C69 0.056(3) 0.035(2) 0.036(2) 0.001(2) 0.004(2) 0.004(2)
C6 0.052(3) 0.029(2) 0.055(3) -0.006(2) -0.002(3) 0.003(2)
C67 0.042(2) 0.039(2) 0.031(2) 0.001(2) -0.0018(19) -0.0015(19)
C21 0.064(3) 0.043(3) 0.034(3) -0.004(2) -0.009(2) 0.005(2)
C36 0.033(2) 0.037(2) 0.025(2) 0.0029(18) 0.0010(17) 0.0048(18)
C8 0.047(3) 0.038(2) 0.047(3) -0.008(2) -0.006(2) 0.003(2)
C40 0.037(2) 0.039(2) 0.026(2) 0.0019(19) -0.0012(18) 0.0033(18)
C30 0.040(2) 0.044(2) 0.026(2) -0.0064(19) -0.0004(18) 0.003(2)
C53 0.043(2) 0.031(2) 0.028(2) 0.0003(18) -0.0016(19) 0.0047(18)
C60 0.047(2) 0.038(2) 0.027(2) -0.004(2) 0.001(2) -0.003(2)
C20 0.046(3) 0.045(3) 0.038(3) -0.001(2) -0.009(2) -0.002(2)
C33 0.035(2) 0.059(3) 0.046(3) -0.002(3) 0.001(2) 0.000(2)
C25 0.042(2) 0.051(3) 0.036(3) 0.001(2) -0.007(2) 0.002(2)
C10 0.051(3) 0.039(3) 0.050(3) -0.009(2) -0.014(2) 0.000(2)
C62 0.049(3) 0.048(3) 0.048(3) 0.004(3) 0.000(2) -0.001(2)
C15 0.064(3) 0.041(3) 0.044(3) -0.010(2) -0.010(3) 0.008(2)
C64 0.040(2) 0.050(3) 0.043(3) -0.002(2) 0.000(2) 0.000(2)
C72 0.055(3) 0.082(4) 0.065(4) -0.015(4) -0.019(3) 0.023(3)
C56 0.038(2) 0.054(3) 0.042(3) 0.004(2) 0.002(2) 0.004(2)
C22 0.052(3) 0.046(3) 0.039(3) -0.013(2) -0.016(2) 0.010(2)
C48 0.040(3) 0.061(3) 0.052(3) -0.005(3) -0.004(2) 0.002(2)
C12 0.050(3) 0.079(4) 0.043(3) -0.001(3) -0.007(3) 0.001(3)
C42 0.041(2) 0.053(3) 0.039(3) -0.002(2) -0.006(2) -0.011(2)
C75 0.055(3) 0.037(2) 0.051(3) 0.004(2) 0.000(3) 0.000(2)
C46 0.049(3) 0.069(4) 0.034(3) 0.009(2) -0.006(2) -0.003(3)
C5 0.056(3) 0.040(3) 0.056(3) -0.008(2) -0.006(3) 0.001(2)
C9 0.065(3) 0.034(2) 0.040(3) 0.000(2) -0.007(2) 0.006(2)
C4 0.059(3) 0.062(4) 0.083(5) -0.024(4) -0.022(3) 0.005(3)
C57 0.043(3) 0.055(3) 0.051(3) 0.012(3) -0.007(2) 0.004(2)
C13 0.049(3) 0.091(5) 0.070(4) -0.021(4) 0.008(3) 0.001(3)
C26 0.045(3) 0.053(3) 0.089(5) -0.011(3) -0.023(3) 0.011(2)
C71 0.059(3) 0.068(4) 0.073(4) -0.010(3) -0.014(3) 0.006(3)
C14 0.057(3) 0.088(5) 0.069(4) -0.013(4) -0.012(3) 0.008(3)
C27 0.033(2) 0.067(4) 0.077(4) -0.024(3) -0.012(3) 0.011(2)
C11 0.055(3) 0.070(4) 0.042(3) -0.012(3) -0.011(3) 0.013(3)
C31 0.048(3) 0.049(3) 0.048(3) -0.001(2) -0.010(2) -0.001(2)
C43 0.047(3) 0.075(4) 0.063(4) 0.000(3) -0.015(3) 0.004(3)
C44 0.051(3) 0.057(3) 0.060(4) 0.004(3) -0.005(3) -0.012(3)
C19 0.083(4) 0.107(5) 0.049(4) 0.013(4) -0.024(4) -0.053(4)
C63 0.062(4) 0.081(4) 0.075(5) 0.009(4) -0.020(4) -0.005(3)
C61 0.061(4) 0.082(4) 0.059(4) -0.017(3) 0.003(3) 0.016(3)
C59 0.068(4) 0.099(5) 0.051(4) 0.003(4) -0.012(3) 0.013(4)
C58 0.043(3) 0.092(5) 0.065(4) 0.013(4) -0.007(3) 0.015(3)
C29 0.080(5) 0.165(10) 0.088(7) -0.006(7) 0.003(5) -0.029(6)
C74 0.112(6) 0.086(6) 0.101(7) 0.017(5) -0.009(6) 0.018(5)
C76 0.149(10) 0.108(8) 0.186(16) -0.070(10) -0.039(10) 0.026(7)
N 0.157(9) 0.157(9) 0.123(9) -0.076(8) -0.037(8) 0.012(8)
C77 0.154(11) 0.105(7) 0.105(8) -0.043(6) -0.052(8) 0.019(7)

loop_
_atom_type_symbol
_atom_type_description
_atom_type_scat_dispersion_real
_atom_type_scat_dispersion_imag
_atom_type_scat_source
C C 0.0181 0.0091 'International Tables Vol C Tables 4.2.6.8 and 6.1.1.4'
H H 0.0000 0.0000 'International Tables Vol C Tables 4.2.6.8 and 6.1.1.4'
N N 0.0311 0.0180 'International Tables Vol C Tables 4.2.6.8 and 6.1.1.4'
O O 0.0492 0.0322 'International Tables Vol C Tables 4.2.6.8 and 6.1.1.4'
Cl Cl 0.3639 0.7018 'International Tables Vol C Tables 4.2.6.8 and 6.1.1.4'

loop_
_geom_angle_atom_site_label_1
_geom_angle_atom_site_label_2
_geom_angle_atom_site_label_3
_geom_angle
C35 O5 C34 117.5(4)
C65 O9 C64 118.9(4)
C50 O7 C49 116.9(4)
C71 O10 C68 118.0(4)
C38 O6 C41 117.7(3)
C53 O8 C56 117.5(4)
O7 C50 C55 124.4(4)
O7 C50 C51 115.8(4)
C55 C50 C51 119.8(4)
C50 C55 C54 122.1(4)
O9 C65 C66 117.7(4)
O9 C65 C70 122.2(4)
C66 C65 C70 120.2(4)
C8 O2 C11 115.1(4)
O5 C35 C40 124.6(4)
O5 C35 C36 116.2(4)
C40 C35 C36 119.2(4)
C65 C70 C69 120.7(5)
C38 C37 C36 122.1(4)
C23 O4 C26 119.0(4)
O5 C34 C32 110.9(4)
C67 C66 C65 118.8(4)
C67 C66 C60 121.2(4)
C65 C66 C60 120.0(4)
C33 C32 C31 112.8(4)
C33 C32 C34 107.5(4)
C31 C32 C34 113.1(4)
C40 C39 C38 118.3(4)
C40 C39 C45 120.9(4)
C38 C39 C45 120.8(4)
C55 C54 C53 117.3(4)
C55 C54 C60 121.4(4)
C53 C54 C60 121.2(4)
C4 O1 C5 121.4(6)
O6 C38 C37 123.9(4)
O6 C38 C39 117.1(4)
C37 C38 C39 119.0(4)
C46 C47 C49 113.6(4)
C46 C47 C48 111.7(5)
C49 C47 C48 108.0(5)
C23 C24 C25 118.1(5)
C23 C24 C30 122.3(4)
C25 C24 C30 119.6(4)
C39 C45 C51 110.6(4)
C53 C52 C51 121.3(4)
O7 C49 C47 109.2(4)
C69 C68 C67 119.9(4)
C69 C68 O10 116.7(4)
C67 C68 O10 123.4(4)
O6 C41 C42 109.8(4)
C20 O3 C19 117.1(5)
C8 C7 C6 121.7(5)
C52 C51 C50 118.7(4)
C52 C51 C45 119.2(4)
C50 C51 C45 122.0(4)
O4 C23 C24 116.4(4)
O4 C23 C22 123.9(4)
C24 C23 C22 119.7(5)
C68 C69 C70 118.4(4)
C68 C69 C75 122.3(5)
C70 C69 C75 119.2(5)
C5 C6 C7 118.5(6)
C5 C6 C75 121.0(5)
C7 C6 C75 120.4(5)
C66 C67 C68 121.9(4)
C22 C21 C20 117.9(5)
C22 C21 C15 120.5(5)
C20 C21 C15 121.5(5)
C37 C36 C35 118.6(4)
C37 C36 C30 120.4(4)
C35 C36 C30 120.9(4)
C7 C8 O2 124.0(5)
C7 C8 C9 120.0(5)
O2 C8 C9 116.1(5)
C35 C40 C39 122.7(4)
C36 C30 C24 111.5(4)
C52 C53 O8 123.9(4)
C52 C53 C54 120.8(4)
O8 C53 C54 115.3(4)
C54 C60 C66 112.9(4)
C25 C20 C21 120.5(5)
C25 C20 O3 121.8(5)
C21 C20 O3 117.7(5)
C20 C25 C24 121.8(5)
C5 C10 C9 121.1(5)
C64 C62 C61 111.3(5)
C64 C62 C63 109.0(5)
C61 C62 C63 113.4(5)
C21 C15 C9 112.4(4)
O9 C64 C62 109.9(4)
C74 C72 C73 109.4(8)
C74 C72 C71 113.1(6)
C73 C72 C71 111.6(8)
O8 C56 C57 108.1(4)
C21 C22 C23 121.9(5)
C13 C12 C11 112.5(5)
C13 C12 C14 111.4(5)
C11 C12 C14 108.2(5)
C41 C42 C43 109.6(5)
C41 C42 C44 110.8(5)
C43 C42 C44 110.5(5)
C6 C75 C69 109.7(4)
C6 C5 C10 121.0(5)
C6 C5 O1 116.2(6)
C10 C5 O1 122.9(5)
C8 C9 C10 117.8(5)
C8 C9 C15 120.7(5)
C10 C9 C15 121.6(5)
O1 C4 C2 111.8(7)
C59 C57 C56 112.8(5)
C59 C57 C58 112.1(5)
C56 C57 C58 108.7(5)
O4 C26 C27 108.9(5)
O10 C71 C72 108.5(5)
C28 C27 C26 110.4(6)
C28 C27 C29 110.4(7)
C26 C27 C29 111.0(7)
O2 C11 C12 107.6(5)
C17 C19 O3 118.2(8)
C16 C17 C19 126.6(12)
C16 C17 C18 116.2(10)
C19 C17 C18 116.0(10)
C1 C2 C3 124.5(10)
C1 C2 C4 115.8(10)
C3 C2 C4 109.3(9)
N C77 C76 179(2)
Cl2 C78 Cl1 108.5(8)

loop_
_geom_bond_atom_site_label_1
_geom_bond_atom_site_label_2
_geom_bond_distance
O5 C35 1.373(6)
O5 C34 1.423(5)
O9 C65 1.380(6)
O9 C64 1.412(6)
O7 C50 1.385(6)
O7 C49 1.429(6)
O10 C71 1.382(8)
O10 C68 1.394(6)
O6 C38 1.374(6)
O6 C41 1.415(6)
O8 C53 1.383(6)
O8 C56 1.440(6)
C50 C55 1.389(7)
C50 C51 1.398(7)
C55 C54 1.389(7)
C65 C66 1.385(7)
C65 C70 1.387(7)
O2 C8 1.392(7)
O2 C11 1.455(7)
C35 C40 1.378(7)
C35 C36 1.398(6)
C70 C69 1.408(7)
C37 C38 1.380(7)
C37 C36 1.397(7)
O4 C23 1.365(6)
O4 C26 1.426(7)
C34 C32 1.521(7)
C66 C67 1.376(7)
C66 C60 1.528(7)
C32 C33 1.509(7)
C32 C31 1.514(7)
C39 C40 1.386(6)
C39 C38 1.412(6)
C39 C45 1.509(7)
C54 C53 1.409(7)
C54 C60 1.510(6)
O1 C4 1.372(8)
O1 C5 1.375(7)
C47 C46 1.493(8)
C47 C49 1.505(7)
C47 C48 1.526(8)
C24 C23 1.392(7)
C24 C25 1.392(7)
C24 C30 1.511(7)
C45 C51 1.518(6)
C52 C53 1.381(7)
C52 C51 1.387(7)
C68 C69 1.384(7)
C68 C67 1.384(7)
C41 C42 1.508(7)
O3 C20 1.396(6)
O3 C19 1.401(8)
C7 C8 1.373(8)
C7 C6 1.400(8)
C23 C22 1.399(8)
C69 C75 1.516(7)
C6 C5 1.374(8)
C6 C75 1.510(9)
C21 C22 1.386(8)
C21 C20 1.392(7)
C21 C15 1.502(8)
C36 C30 1.508(6)
C8 C9 1.404(8)
C20 C25 1.381(8)
C10 C5 1.374(9)
C10 C9 1.412(8)
C62 C64 1.502(8)
C62 C61 1.523(9)
C62 C63 1.528(9)
C15 C9 1.520(8)
C72 C74 1.421(12)
C72 C73 1.499(15)
C72 C71 1.561(9)
C56 C57 1.507(7)
C12 C13 1.472(10)
C12 C11 1.518(9)
C12 C14 1.525(9)
C42 C43 1.510(8)
C42 C44 1.539(8)
C4 C2 1.530(13)
C57 C59 1.497(10)
C57 C58 1.516(9)
C26 C27 1.524(9)
C27 C28 1.491(11)
C27 C29 1.527(14)
C19 C17 1.380(13)
C17 C16 1.336(17)
C17 C18 1.514(17)
C3 C2 1.516(15)
C2 C1 1.50(2)
Cl2 C78 1.684(16)
Cl1 C78 1.884(15)
C76 C77 1.397(19)
N C77 1.152(16)
